data_4068969
loop_
_publ_author_name
'Allen, Olivia R.'
'Dalgarno, Scott J.'
'Field, Leslie D.'
'Jensen, Paul'
'Willis, Anthony C.'

_publ_section_title
;
 Insertion of CO2into the Ru&#x2212;C Bonds
 ofcis-andtrans-Ru(dmpe)2Me2(dmpe = Me2PCH2CH2PMe2)
;
_journal_issue 8
_journal_name_full Organometallics
_journal_page_first 2385
_journal_paper_doi 10.1021/om801184k
_journal_volume 28
_journal_year 2009
_chemical_formula_sum 'C13 H36 P4 Ru'
_chemical_formula_weight 417.37
_chemical_name_systematic
; 
 ? 
;
_space_group_IT_number 33
_symmetry_cell_setting orthorhombic
_symmetry_space_group_name_Hall 'P 2c -2n'
_symmetry_space_group_name_H-M 'P n a 21'
_atom_sites_solution_hydrogens geom
_atom_sites_solution_primary direct
_atom_sites_solution_secondary difmap
_audit_creation_method SHELXL-97
_cell_angle_alpha 90.00
_cell_angle_beta 90.00
_cell_angle_gamma 90.00
_cell_formula_units_Z 4
_cell_length_a 17.6025(14)
_cell_length_b 9.1856(7)
_cell_length_c 12.2908(9)
_cell_measurement_temperature 100(2)
_cell_volume 1987.3(3)
_computing_cell_refinement 'SAINT (Bruker, 1998)'
_computing_data_collection 'SMART (Bruker, 1998)'
_computing_data_reduction 'SAINT (Bruker, 1998)'
_computing_structure_refinement 'SHELXL-97 (Sheldrick, 1997)'
_computing_structure_solution 'SHELXS-97 (Sheldrick, 1990)'
_diffrn_ambient_temperature 100(2)
_diffrn_measured_fraction_theta_full 0.997
_diffrn_measured_fraction_theta_max 0.997
_diffrn_measurement_device_type 'Bruker Nonius X8Apex2'
_diffrn_radiation_monochromator graphite
_diffrn_radiation_source 'fine-focus sealed tube'
_diffrn_radiation_type MoK\a
_diffrn_radiation_wavelength 0.71073
_diffrn_reflns_av_R_equivalents 0.0376
_diffrn_reflns_av_sigmaI/netI 0.0216
_diffrn_reflns_limit_h_max 25
_diffrn_reflns_limit_h_min -25
_diffrn_reflns_limit_k_max 13
_diffrn_reflns_limit_k_min -13
_diffrn_reflns_limit_l_max 17
_diffrn_reflns_limit_l_min -17
_diffrn_reflns_number 68720
_diffrn_reflns_theta_full 30.48
_diffrn_reflns_theta_max 30.48
_diffrn_reflns_theta_min 2.50
_exptl_absorpt_coefficient_mu 1.097
_exptl_absorpt_correction_T_max 0.8440
_exptl_absorpt_correction_T_min 0.7343
_exptl_absorpt_correction_type multi-scan
_exptl_absorpt_process_details 'Bruker SADABS'
_exptl_crystal_colour Colourless
_exptl_crystal_density_diffrn 1.395
_exptl_crystal_density_method 'not measured'
_exptl_crystal_description Prism
_exptl_crystal_F_000 872
_exptl_crystal_size_max 0.30
_exptl_crystal_size_mid 0.21
_exptl_crystal_size_min 0.16
_refine_diff_density_max 0.391
_refine_diff_density_min -0.366
_refine_diff_density_rms 0.059
_refine_ls_abs_structure_details 'Flack H D (1983), Acta Cryst. A39, 876-881'
_refine_ls_abs_structure_Flack 1.01(2)
_refine_ls_extinction_method none
_refine_ls_goodness_of_fit_ref 1.029
_refine_ls_hydrogen_treatment mixed
_refine_ls_matrix_type full
_refine_ls_number_parameters 176
_refine_ls_number_reflns 5960
_refine_ls_number_restraints 1
_refine_ls_restrained_S_all 1.029
_refine_ls_R_factor_all 0.0270
_refine_ls_R_factor_gt 0.0241
_refine_ls_shift/su_max 0.002
_refine_ls_shift/su_mean 0.000
_refine_ls_structure_factor_coef Fsqd
_refine_ls_weighting_details 'calc w=1/[\s^2^(Fo^2^)+(0.0219P)^2^+1.9888P] where P=(Fo^2^+2Fc^2^)/3'
_refine_ls_weighting_scheme calc
_refine_ls_wR_factor_gt 0.0531
_refine_ls_wR_factor_ref 0.0542
_reflns_number_gt 5592
_reflns_number_total 5960
_reflns_threshold_expression >2sigma(I)
_cod_data_source_file om801184k_si_001.cif
_cod_data_source_block oa626
_cod_depositor_comments
;
The following automatic conversions were performed:

'_symmetry_cell_setting' value 'Orthorhombic' changed to
'orthorhombic' according to
/home/saulius/struct/CIF-dictionaries/cif_core.dic dictionary named
'cif_core.dic' version 2.4.2 from 2011-04-26.

Automatic conversion script
Id: cif_fix_values 1715 2011-07-08 13:25:40Z adriana 
;
_cod_original_sg_symbol_H-M Pna21
_cod_database_code 4068969

loop_
_symmetry_equiv_pos_as_xyz
'x, y, z'
'-x, -y, z+1/2'
'-x+1/2, y+1/2, z+1/2'
'x+1/2, -y+1/2, z'

loop_
_atom_site_label
_atom_site_type_symbol
_atom_site_fract_x
_atom_site_fract_y
_atom_site_fract_z
_atom_site_U_iso_or_equiv
_atom_site_adp_type
_atom_site_occupancy
_atom_site_symmetry_multiplicity
_atom_site_calc_flag
_atom_site_refinement_flags
Ru1 Ru 0.889302(8) 0.110441(15) 0.037550(14) 0.01033(4) Uani 1 1 d .
P1 P 0.80543(3) -0.05619(7) -0.03022(4) 0.01446(11) Uani 1 1 d .
P2 P 0.81013(3) 0.27705(7) -0.03981(5) 0.01496(11) Uani 1 1 d .
P4 P 0.97406(3) -0.05730(7) 0.10147(4) 0.01476(11) Uani 1 1 d .
P3 P 0.97908(3) 0.27529(6) 0.09004(4) 0.01411(11) Uani 1 1 d .
C5 C 0.76983(13) 0.4281(2) 0.0387(3) 0.0234(4) Uani 1 1 d .
H5A H 0.8103 0.4967 0.0580 0.035 Uiso 1 1 calc R
H5B H 0.7463 0.3901 0.1051 0.035 Uiso 1 1 calc R
H5C H 0.7314 0.4781 -0.0052 0.035 Uiso 1 1 calc R
C1 C 0.73375(14) -0.1403(3) 0.0587(2) 0.0257(6) Uani 1 1 d .
H1A H 0.7013 -0.2050 0.0156 0.038 Uiso 1 1 calc R
H1B H 0.7026 -0.0641 0.0921 0.038 Uiso 1 1 calc R
H1C H 0.7592 -0.1967 0.1157 0.038 Uiso 1 1 calc R
C9 C 1.06928(13) 0.1783(3) 0.11511(19) 0.0185(4) Uani 1 1 d .
H9A H 1.0950 0.1575 0.0452 0.022 Uiso 1 1 calc R
H9B H 1.1034 0.2394 0.1600 0.022 Uiso 1 1 calc R
C2 C 0.83592(14) -0.2185(3) -0.1044(2) 0.0200(5) Uani 1 1 d .
H2A H 0.8581 -0.2886 -0.0534 0.030 Uiso 1 1 calc R
H2B H 0.8739 -0.1912 -0.1590 0.030 Uiso 1 1 calc R
H2C H 0.7920 -0.2627 -0.1407 0.030 Uiso 1 1 calc R
C10 C 1.05179(13) 0.0355(3) 0.1746(2) 0.0205(5) Uani 1 1 d .
H10A H 1.0364 0.0559 0.2505 0.025 Uiso 1 1 calc R
H10B H 1.0975 -0.0272 0.1761 0.025 Uiso 1 1 calc R
C6 C 0.84103(15) 0.3727(3) -0.1635(2) 0.0237(5) Uani 1 1 d .
H6A H 0.8008 0.4391 -0.1875 0.036 Uiso 1 1 calc R
H6B H 0.8515 0.3015 -0.2210 0.036 Uiso 1 1 calc R
H6C H 0.8872 0.4284 -0.1478 0.036 Uiso 1 1 calc R
C8 C 1.01221(15) 0.4217(3) -0.0002(2) 0.0229(5) Uani 1 1 d .
H8A H 0.9722 0.4952 -0.0078 0.034 Uiso 1 1 calc R
H8B H 1.0244 0.3811 -0.0718 0.034 Uiso 1 1 calc R
H8C H 1.0577 0.4669 0.0310 0.034 Uiso 1 1 calc R
C3 C 0.74410(14) 0.0341(3) -0.1325(2) 0.0228(5) Uani 1 1 d .
H3A H 0.7715 0.0432 -0.2025 0.027 Uiso 1 1 calc R
H3B H 0.6976 -0.0241 -0.1448 0.027 Uiso 1 1 calc R
C12 C 1.02845(14) -0.1649(3) 0.0031(2) 0.0257(5) Uani 1 1 d .
H12A H 1.0629 -0.2306 0.0420 0.039 Uiso 1 1 calc R
H12B H 1.0581 -0.0995 -0.0435 0.039 Uiso 1 1 calc R
H12C H 0.9935 -0.2221 -0.0419 0.039 Uiso 1 1 calc R
C7 C 0.96849(16) 0.3790(3) 0.2169(2) 0.0252(5) Uani 1 1 d .
H7A H 1.0137 0.4394 0.2284 0.038 Uiso 1 1 calc R
H7B H 0.9627 0.3114 0.2781 0.038 Uiso 1 1 calc R
H7C H 0.9235 0.4414 0.2120 0.038 Uiso 1 1 calc R
C11 C 0.94770(16) -0.1983(3) 0.1995(2) 0.0270(6) Uani 1 1 d .
H11A H 0.9129 -0.2675 0.1649 0.041 Uiso 1 1 calc R
H11B H 0.9226 -0.1532 0.2622 0.041 Uiso 1 1 calc R
H11C H 0.9935 -0.2496 0.2238 0.041 Uiso 1 1 calc R
C4 C 0.72314(14) 0.1852(3) -0.0890(2) 0.0243(5) Uani 1 1 d .
H4A H 0.6862 0.1757 -0.0288 0.029 Uiso 1 1 calc R
H4B H 0.6994 0.2436 -0.1476 0.029 Uiso 1 1 calc R
C13 C 0.82673(15) 0.1235(3) 0.1964(2) 0.0222(5) Uani 1 1 d .
H13A H 0.8448 0.2079 0.2377 0.033 Uiso 1 1 calc R
H13B H 0.8359 0.0345 0.2384 0.033 Uiso 1 1 calc R
H13C H 0.7722 0.1337 0.1824 0.033 Uiso 1 1 calc R
H100 H 0.9378(19) 0.103(3) -0.078(3) 0.036(9) Uiso 1 1 d .

loop_
_atom_site_aniso_label
_atom_site_aniso_U_11
_atom_site_aniso_U_22
_atom_site_aniso_U_33
_atom_site_aniso_U_23
_atom_site_aniso_U_13
_atom_site_aniso_U_12
Ru1 0.00991(6) 0.01120(6) 0.00988(6) -0.00064(9) 0.00034(6) -0.00071(5)
P1 0.0126(3) 0.0162(3) 0.0146(2) -0.0033(2) 0.0007(2) -0.0030(2)
P2 0.0136(3) 0.0151(3) 0.0162(2) -0.0010(2) -0.0015(2) 0.0024(2)
P4 0.0136(3) 0.0127(3) 0.0180(3) 0.0034(2) -0.0010(2) -0.0007(2)
P3 0.0148(3) 0.0131(3) 0.0144(2) 0.0007(2) -0.0017(2) -0.0028(2)
C5 0.0233(10) 0.0183(10) 0.0287(10) -0.0015(13) 0.0016(13) 0.0041(8)
C1 0.0202(11) 0.0304(13) 0.0263(15) -0.0061(10) 0.0077(9) -0.0104(9)
C9 0.0142(10) 0.0204(11) 0.0209(10) 0.0043(9) -0.0038(8) -0.0039(9)
C2 0.0224(12) 0.0158(11) 0.0217(10) -0.0041(9) 0.0019(9) -0.0041(9)
C10 0.0171(11) 0.0211(12) 0.0233(11) 0.0064(9) -0.0063(9) -0.0031(9)
C6 0.0276(13) 0.0247(13) 0.0188(11) 0.0079(9) -0.0023(9) 0.0064(10)
C8 0.0243(12) 0.0187(12) 0.0257(11) 0.0072(9) -0.0026(10) -0.0069(9)
C3 0.0185(11) 0.0271(13) 0.0227(11) -0.0051(9) -0.0079(9) -0.0004(10)
C12 0.0220(11) 0.0207(12) 0.0344(13) -0.0017(10) 0.0032(10) 0.0060(10)
C7 0.0307(14) 0.0232(13) 0.0218(11) -0.0057(9) -0.0019(10) -0.0061(10)
C11 0.0249(13) 0.0216(13) 0.0345(13) 0.0128(11) -0.0028(11) -0.0043(10)
C4 0.0164(11) 0.0265(13) 0.0299(12) -0.0030(10) -0.0078(9) 0.0026(10)
C13 0.0264(12) 0.0231(12) 0.0171(10) -0.0028(9) 0.0067(9) -0.0028(10)

loop_
_atom_type_symbol
_atom_type_description
_atom_type_scat_dispersion_real
_atom_type_scat_dispersion_imag
_atom_type_scat_source
C C 0.0033 0.0016 'International Tables Vol C Tables 4.2.6.8 and 6.1.1.4'
H H 0.0000 0.0000 'International Tables Vol C Tables 4.2.6.8 and 6.1.1.4'
P P 0.1023 0.0942 'International Tables Vol C Tables 4.2.6.8 and 6.1.1.4'
Ru Ru -1.2594 0.8363 'International Tables Vol C Tables 4.2.6.8 and 6.1.1.4'

loop_
_geom_angle_atom_site_label_1
_geom_angle_atom_site_label_2
_geom_angle_atom_site_label_3
_geom_angle
C13 Ru1 P2 91.55(7)
C13 Ru1 P3 93.35(7)
P2 Ru1 P3 95.50(2)
C13 Ru1 P1 92.05(7)
P2 Ru1 P1 84.41(2)
P3 Ru1 P1 174.60(2)
C13 Ru1 P4 93.28(7)
P2 Ru1 P4 175.17(2)
P3 Ru1 P4 84.15(2)
P1 Ru1 P4 95.48(2)
C2 P1 C1 98.93(11)
C2 P1 C3 101.40(12)
C1 P1 C3 101.03(12)
C2 P1 Ru1 122.59(8)
C1 P1 Ru1 120.55(8)
C3 P1 Ru1 108.90(9)
C6 P2 C5 100.84(13)
C6 P2 C4 101.10(13)
C5 P2 C4 101.36(11)
C6 P2 Ru1 119.03(8)
C5 P2 Ru1 121.72(10)
C4 P2 Ru1 109.66(9)
C12 P4 C11 100.68(13)
C12 P4 C10 100.55(12)
C11 P4 C10 101.22(12)
C12 P4 Ru1 118.58(9)
C11 P4 Ru1 122.59(9)
C10 P4 Ru1 109.88(8)
C8 P3 C7 99.49(12)
C8 P3 C9 100.42(11)
C7 P3 C9 101.30(12)
C8 P3 Ru1 122.33(8)
C7 P3 Ru1 120.92(9)
C9 P3 Ru1 108.81(8)
C10 C9 P3 108.65(16)
C9 C10 P4 108.17(15)
C4 C3 P1 108.04(16)
C3 C4 P2 109.14(17)

loop_
_geom_bond_atom_site_label_1
_geom_bond_atom_site_label_2
_geom_bond_distance
Ru1 C13 2.245(2)
Ru1 P2 2.2778(6)
Ru1 P3 2.2818(6)
Ru1 P1 2.2839(6)
Ru1 P4 2.2841(6)
P1 C2 1.828(2)
P1 C1 1.839(2)
P1 C3 1.853(2)
P2 C6 1.838(2)
P2 C5 1.832(3)
P2 C4 1.850(3)
P4 C12 1.832(3)
P4 C11 1.828(3)
P4 C10 1.846(2)
P3 C8 1.838(2)
P3 C7 1.837(3)
P3 C9 1.847(2)
C9 C10 1.532(3)
C3 C4 1.532(4)
